data_7244271
loop_
_publ_author_name
'Bao, Lihong'
'Jones, Leighton O.'
'Garrote Ca\~nas, Ana M.'
'Yan, Yunhan'
'Pask, Christopher M.'
'Hardie, Michaele J.'
'Mosquera, Martin A.'
'Schatz, George C.'
'Sergeeva, Natalia N.'

_publ_section_title
;
 Multipurpose made colorimetric materials for amines, pH change and metal
 ion detection
;
_journal_issue 5
_journal_name_full 'RSC Advances'
_journal_page_first 2684
_journal_page_last 2692
_journal_paper_doi 10.1039/D1RA07811A
_journal_volume 12
_journal_year 2022
_chemical_formula_moiety 'C46 H38 Cu F12 N10 O4, 2(Cl O4)'
_chemical_formula_sum 'C46 H38 Cl2 Cu F12 N10 O12'
_chemical_formula_weight 1285.30
_space_group_crystal_system monoclinic
_space_group_IT_number 15
_space_group_name_Hall '-C 2yc'
_space_group_name_H-M_alt 'C 1 2/c 1'
_atom_sites_solution_hydrogens geom
_atom_sites_solution_primary direct
_audit_creation_date 2016-06-30
_audit_creation_method
;
Olex2 1.2
(compiled 2016.02.19 svn.r3266 for OlexSys, GUI svn.r5155)
;
_audit_update_record
;
2021-05-27 deposited with the CCDC.	2022-01-10 downloaded from the CCDC.
;
_cell_angle_alpha 90
_cell_angle_beta 109.1480(14)
_cell_angle_gamma 90
_cell_formula_units_Z 4
_cell_length_a 13.17337(16)
_cell_length_b 21.4452(2)
_cell_length_c 18.6491(2)
_cell_measurement_reflns_used 14576
_cell_measurement_temperature 120.01(16)
_cell_measurement_theta_max 73.6480
_cell_measurement_theta_min 4.0930
_cell_volume 4976.99(10)
_computing_cell_refinement
;
CrysAlisPro, Agilent Technologies,
Version 1.171.37.35 (release 13-08-2014 CrysAlis171 .NET)
(compiled Aug 13 2014,18:06:01)
;
_computing_data_collection
;
CrysAlisPro, Agilent Technologies,
Version 1.171.37.35 (release 13-08-2014 CrysAlis171 .NET)
(compiled Aug 13 2014,18:06:01)
;
_computing_data_reduction
;
CrysAlisPro, Agilent Technologies,
Version 1.171.37.35 (release 13-08-2014 CrysAlis171 .NET)
(compiled Aug 13 2014,18:06:01)
;
_computing_molecular_graphics 'Olex2 (Dolomanov et al., 2009)'
_computing_publication_material 'Olex2 (Dolomanov et al., 2009)'
_computing_structure_refinement 'ShelXL (Sheldrick, 2015)'
_computing_structure_solution 'ShelXT (Sheldrick, 2015)'
_diffrn_ambient_environment N~2~
_diffrn_ambient_temperature 120.01(16)
_diffrn_detector 'CCD plate'
_diffrn_detector_area_resol_mean 5.3095
_diffrn_detector_type Atlas
_diffrn_measured_fraction_theta_full 0.997
_diffrn_measured_fraction_theta_max 0.982
_diffrn_measurement_details
;
#__ type_ start__ end____ width___ exp.time_
  1 omega   18.00   46.00   1.0000    2.0000
omega____ theta____ kappa____ phi______ frames
    -       42.7089  -57.0000  -30.0000 28

#__ type_ start__ end____ width___ exp.time_
  2 omega   44.00  120.00   1.0000    8.0000
omega____ theta____ kappa____ phi______ frames
    -      104.9775  -65.0000   68.0711 76

#__ type_ start__ end____ width___ exp.time_
  3 omega   99.00  126.00   1.0000    8.0000
omega____ theta____ kappa____ phi______ frames
    -      104.9775  -30.0000    0.0000 27

#__ type_ start__ end____ width___ exp.time_
  4 omega   84.00  178.00   1.0000    8.0000
omega____ theta____ kappa____ phi______ frames
    -      104.9775   30.0000    0.0000 94

#__ type_ start__ end____ width___ exp.time_
  5 omega  106.00  132.00   1.0000    8.0000
omega____ theta____ kappa____ phi______ frames
    -      104.9775  -65.0000 -115.4109 26

#__ type_ start__ end____ width___ exp.time_
  6 omega   85.00  124.00   1.0000    8.0000
omega____ theta____ kappa____ phi______ frames
    -      104.9775  -30.0000 -180.0000 39

#__ type_ start__ end____ width___ exp.time_
  7 omega   86.00  131.00   1.0000    8.0000
omega____ theta____ kappa____ phi______ frames
    -      104.9775   30.0000 -180.0000 45

#__ type_ start__ end____ width___ exp.time_
  8 omega  152.00  178.00   1.0000    8.0000
omega____ theta____ kappa____ phi______ frames
    -      104.9775   30.0000 -180.0000 26

#__ type_ start__ end____ width___ exp.time_
  9 omega  105.00  174.00   1.0000    8.0000
omega____ theta____ kappa____ phi______ frames
    -      104.9775   30.0000  -90.0000 69

#__ type_ start__ end____ width___ exp.time_
 10 omega   75.00  102.00   1.0000    8.0000
omega____ theta____ kappa____ phi______ frames
    -      104.9775  -65.0000  100.1429 27

#__ type_ start__ end____ width___ exp.time_
 11 omega   73.00  102.00   1.0000    8.0000
omega____ theta____ kappa____ phi______ frames
    -      104.9775  -65.0000   36.9548 29

#__ type_ start__ end____ width___ exp.time_
 12 omega   72.00  101.00   1.0000    8.0000
omega____ theta____ kappa____ phi______ frames
    -      104.9775  -65.0000  -29.6109 29

#__ type_ start__ end____ width___ exp.time_
 13 omega   69.00  101.00   1.0000    8.0000
omega____ theta____ kappa____ phi______ frames
    -      104.9775  -65.0000  -56.8744 32

#__ type_ start__ end____ width___ exp.time_
 14 omega   64.00   90.00   1.0000    8.0000
omega____ theta____ kappa____ phi______ frames
    -      104.9775  -65.0000 -115.4109 26

#__ type_ start__ end____ width___ exp.time_
 15 omega   62.00   99.00   1.0000    8.0000
omega____ theta____ kappa____ phi______ frames
    -      104.9775  -65.0000  -87.2968 37

#__ type_ start__ end____ width___ exp.time_
 16 omega   59.00  105.00   1.0000    8.0000
omega____ theta____ kappa____ phi______ frames
    -      104.9775  -65.0000 -140.0595 46

#__ type_ start__ end____ width___ exp.time_
 17 omega   37.00   79.00   1.0000    8.0000
omega____ theta____ kappa____ phi______ frames
    -      104.9775  -65.0000   -7.1446 42

#__ type_ start__ end____ width___ exp.time_
 18 omega   47.00  100.00   1.0000    8.0000
omega____ theta____ kappa____ phi______ frames
    -      104.9775  -65.0000   10.2130 53

#__ type_ start__ end____ width___ exp.time_
 19 omega   64.00  103.00   1.0000    8.0000
omega____ theta____ kappa____ phi______ frames
    -      104.9775  -65.0000  123.3833 39

#__ type_ start__ end____ width___ exp.time_
 20 omega   54.00   79.00   1.0000    8.0000
omega____ theta____ kappa____ phi______ frames
    -      104.9775  -65.0000  136.6922 25

#__ type_ start__ end____ width___ exp.time_
 21 omega   36.00  105.00   1.0000    8.0000
omega____ theta____ kappa____ phi______ frames
    -      104.9775  -64.0000  164.7176 69

#__ type_ start__ end____ width___ exp.time_
 22 omega   33.00   70.00   1.0000    2.0000
omega____ theta____ kappa____ phi______ frames
    -       42.7089  -65.0000  173.5039 37

#__ type_ start__ end____ width___ exp.time_
 23 omega   33.00   84.00   1.0000    8.0000
omega____ theta____ kappa____ phi______ frames
    -      104.9775  -30.0000    0.0000 51

#__ type_ start__ end____ width___ exp.time_
 24 omega   27.00   54.00   1.0000    2.0000
omega____ theta____ kappa____ phi______ frames
    -       42.7089   37.0000  -90.0000 27

#__ type_ start__ end____ width___ exp.time_
 25 omega   33.00   61.00   1.0000    8.0000
omega____ theta____ kappa____ phi______ frames
    -      104.9775  -30.0000 -180.0000 28

#__ type_ start__ end____ width___ exp.time_
 26 omega  -76.00  -11.00   1.0000    2.0000
omega____ theta____ kappa____ phi______ frames
    -      -38.5000  -65.0000  -99.5013 65

#__ type_ start__ end____ width___ exp.time_
 27 omega  -92.00  -17.00   1.0000    2.0000
omega____ theta____ kappa____ phi______ frames
    -      -38.5000  -64.0000   57.0604 75

#__ type_ start__ end____ width___ exp.time_
 28 omega  -45.00  -12.00   1.0000    2.0000
omega____ theta____ kappa____ phi______ frames
    -      -38.5000  -65.0000  129.7187 33

#__ type_ start__ end____ width___ exp.time_
 29 omega  -87.00  -61.00   1.0000    2.0000
omega____ theta____ kappa____ phi______ frames
    -      -38.5000  -65.0000  129.7187 26

#__ type_ start__ end____ width___ exp.time_
 30 omega  -98.00  -18.00   1.0000    2.0000
omega____ theta____ kappa____ phi______ frames
    -      -38.5000  -62.0000    4.5174 80

#__ type_ start__ end____ width___ exp.time_
 31 omega  -66.00   20.00   1.0000    2.0000
omega____ theta____ kappa____ phi______ frames
    -      -38.5000   65.0000 -162.9356 86
;
_diffrn_measurement_device 'four-circle diffractometer'
_diffrn_measurement_device_type 'SuperNova, Dual, Cu at zero, Atlas'
_diffrn_measurement_method '\w scans'
_diffrn_orient_matrix_UB_11 0.0253614000
_diffrn_orient_matrix_UB_12 0.0091466000
_diffrn_orient_matrix_UB_13 -0.0743177000
_diffrn_orient_matrix_UB_21 0.0863474000
_diffrn_orient_matrix_UB_22 0.0486207000
_diffrn_orient_matrix_UB_23 0.0395070000
_diffrn_orient_matrix_UB_31 0.0849810000
_diffrn_orient_matrix_UB_32 -0.0520682000
_diffrn_orient_matrix_UB_33 0.0238117000
_diffrn_radiation_monochromator mirror
_diffrn_radiation_probe x-ray
_diffrn_radiation_type CuK\a
_diffrn_radiation_wavelength 1.54184
_diffrn_reflns_av_R_equivalents 0.0183
_diffrn_reflns_av_unetI/netI 0.0130
_diffrn_reflns_Laue_measured_fraction_full 0.997
_diffrn_reflns_Laue_measured_fraction_max 0.982
_diffrn_reflns_limit_h_max 16
_diffrn_reflns_limit_h_min -13
_diffrn_reflns_limit_k_max 24
_diffrn_reflns_limit_k_min -26
_diffrn_reflns_limit_l_max 23
_diffrn_reflns_limit_l_min -23
_diffrn_reflns_number 21817
_diffrn_reflns_point_group_measured_fraction_full 0.997
_diffrn_reflns_point_group_measured_fraction_max 0.982
_diffrn_reflns_theta_full 67.684
_diffrn_reflns_theta_max 73.830
_diffrn_reflns_theta_min 4.107
_diffrn_source 'sealed X-ray tube'
_diffrn_source_type 'SuperNova (Cu) X-ray Source'
_exptl_absorpt_coefficient_mu 2.690
_exptl_absorpt_correction_T_max 0.881
_exptl_absorpt_correction_T_min 0.775
_exptl_absorpt_correction_type gaussian
_exptl_absorpt_process_details
;
CrysAlisPro, Agilent Technologies,
Version 1.171.37.35 (release 13-08-2014 CrysAlis171 .NET)
(compiled Aug 13 2014,18:06:01)
Numerical absorption correction based on gaussian integration over
			a multifaceted crystal model
Empirical absorption correction using spherical harmonics,
 implemented in SCALE3 ABSPACK scaling algorithm.
;
_exptl_crystal_colour brown
_exptl_crystal_colour_primary brown
_exptl_crystal_density_diffrn 1.715
_exptl_crystal_description irregular
_exptl_crystal_F_000 2604
_exptl_crystal_size_max 0.18
_exptl_crystal_size_mid 0.09
_exptl_crystal_size_min 0.07
_refine_diff_density_max 0.741
_refine_diff_density_min -0.967
_refine_diff_density_rms 0.063
_refine_ls_extinction_method none
_refine_ls_goodness_of_fit_ref 1.031
_refine_ls_hydrogen_treatment constr
_refine_ls_matrix_type full
_refine_ls_number_parameters 414
_refine_ls_number_reflns 4962
_refine_ls_number_restraints 8
_refine_ls_restrained_S_all 1.132
_refine_ls_R_factor_all 0.0493
_refine_ls_R_factor_gt 0.0476
_refine_ls_shift/su_max 0.000
_refine_ls_shift/su_mean 0.000
_refine_ls_structure_factor_coef Fsqd
_refine_ls_weighting_details 'w=1/[\s^2^(Fo^2^)+(0.0474P)^2^+16.2180P] where P=(Fo^2^+2Fc^2^)/3'
_refine_ls_weighting_scheme calc
_refine_ls_wR_factor_gt 0.1135
_refine_ls_wR_factor_ref 0.1148
_reflns_Friedel_coverage 0.000
_reflns_number_gt 4724
_reflns_number_total 4962
_reflns_threshold_expression 'I > 2\s(I)'
_cod_data_source_file d1ra07811a2.cif
_cod_data_source_block agc14
_cod_original_cell_volume 4977.00(11)
_cod_database_code 7244271
_chemical_oxdiff_formula 'C184 H152 Cl8 Cu4 F48 N40 O48'
_shelx_space_group_comment
;
The symmetry employed for this shelxl refinement is uniquely defined
by the following loop, which should always be used as a source of
symmetry information in preference to the above space-group names.
They are only intended as comments.
;
_reflns_odcompleteness_completeness 99.69
_reflns_odcompleteness_iscentric 1
_reflns_odcompleteness_theta 66.97
_olex2_refinement_description
;
1. Fixed Uiso
 At 1.2 times of:
  All C(H) groups, All N(H) groups
 At 1.5 times of:
  All C(H,H,H) groups
2. Restrained distances
 Cl2-O7 = Cl2-O8 = Cl2-O9 = Cl2-O10
 1.41 with sigma of 0.01
 Cl1-O6 = Cl1-O3 = Cl1-O4 = Cl1-O5
 1.41 with sigma of 0.005
3. Others
 Fixed Sof: O3(0.5) O4(0.5) O5(0.5) O6(0.5) O7(0.5) O8(0.5) O9(0.5) O10(0.5)
4.a Aromatic/amide H refined with riding coordinates:
 C2(H2), N3(H3), C3(H3A), C4(H4), N5(H5), C9(H9), C10(H10), C12(H12), C13(H13),
  C18(H18), C19(H19), C21(H21), C22(H22)
4.b Idealised Me refined as rotating group:
 C7(H7A,H7B,H7C), C16(H16A,H16B,H16C)
;
_shelx_shelxl_version_number 2014/7
_olex2_date_sample_data_collection 2016-06-15
_olex2_submission_special_instructions 'No special instructions were received'

loop_
_space_group_symop_operation_xyz
'x, y, z'
'-x, y, -z+1/2'
'x+1/2, y+1/2, z'
'-x+1/2, y+1/2, -z+1/2'
'-x, -y, -z'
'x, -y, z-1/2'
'-x+1/2, -y+1/2, -z'
'x+1/2, -y+1/2, z-1/2'

loop_
_atom_site_label
_atom_site_type_symbol
_atom_site_fract_x
_atom_site_fract_y
_atom_site_fract_z
_atom_site_U_iso_or_equiv
_atom_site_adp_type
_atom_site_occupancy
_atom_site_site_symmetry_order
_atom_site_calc_flag
_atom_site_refinement_flags_posn
_atom_site_refinement_flags_adp
_atom_site_refinement_flags_occupancy
_atom_site_disorder_assembly
_atom_site_disorder_group
Cu1 Cu 0.5000 0.34945(2) 0.2500 0.02175(13) Uani 1 2 d S T P . .
F1 F -0.03895(15) 0.32389(11) 0.10231(13) 0.0709(7) Uani 1 1 d . . . . .
O1 O -0.01181(13) 0.26797(9) 0.01013(10) 0.0344(4) Uani 1 1 d . . . . .
N1 N 0.64319(14) 0.34966(8) 0.24449(10) 0.0222(4) Uani 1 1 d . . . . .
C1 C 0.67614(17) 0.30128(11) 0.21184(12) 0.0253(5) Uani 1 1 d . . . . .
F2 F -0.17039(12) 0.29827(9) 0.00344(11) 0.0547(5) Uani 1 1 d . . . . .
O2 O 0.2332(2) 0.43480(10) 0.49901(12) 0.0547(6) Uani 1 1 d . . . . .
N2 N 0.49861(14) 0.26664(8) 0.17244(10) 0.0205(4) Uani 1 1 d . . . . .
C2 C 0.7784(2) 0.30131(18) 0.20627(17) 0.0495(8) Uani 1 1 d . . . . .
H2 H 0.8029 0.2675 0.1854 0.059 Uiso 1 1 calc R . . . .
F3 F -0.09432(14) 0.22982(10) 0.08706(10) 0.0547(5) Uani 1 1 d . . . . .
N3 N 0.42321(15) 0.22079(8) 0.15244(11) 0.0251(4) Uani 1 1 d . . . . .
H3 H 0.4429 0.1824 0.1600 0.030 Uiso 1 1 calc R . . . .
C3 C 0.8431(2) 0.3526(2) 0.2324(2) 0.0768(14) Uani 1 1 d . . . . .
H3A H 0.9110 0.3539 0.2274 0.092 Uiso 1 1 calc R . . . .
F4 F 0.0823(2) 0.46099(13) 0.40831(13) 0.0809(7) Uani 1 1 d . . . . .
N4 N 0.57941(15) 0.43319(9) 0.32512(11) 0.0283(4) Uani 1 1 d . . . . .
C4 C 0.8091(2) 0.40130(19) 0.26549(17) 0.0553(9) Uani 1 1 d . . . . .
H4 H 0.8535 0.4356 0.2833 0.066 Uiso 1 1 calc R . . . .
F5 F 0.08214(19) 0.43499(11) 0.51982(13) 0.0745(6) Uani 1 1 d . . . . .
N5 N 0.52937(18) 0.47938(9) 0.35092(13) 0.0380(5) Uani 1 1 d . . . . .
H5 H 0.5446 0.5176 0.3447 0.046 Uiso 1 1 calc R . . . .
C5 C 0.70767(18) 0.39903(12) 0.27216(13) 0.0290(5) Uani 1 1 d . . . . .
F6 F 0.14647(19) 0.52312(10) 0.50249(13) 0.0721(6) Uani 1 1 d . . . . .
C6 C 0.59763(18) 0.25117(10) 0.18188(12) 0.0238(4) Uani 1 1 d . . . . .
C7 C 0.6328(2) 0.18794(12) 0.16625(16) 0.0361(6) Uani 1 1 d . . . . .
H7A H 0.6373 0.1607 0.2081 0.054 Uiso 1 1 calc GR . . . .
H7B H 0.7021 0.1909 0.1599 0.054 Uiso 1 1 calc GR . . . .
H7C H 0.5817 0.1715 0.1208 0.054 Uiso 1 1 calc GR . . . .
C8 C 0.31457(17) 0.23507(10) 0.11985(12) 0.0216(4) Uani 1 1 d . . . . .
C9 C 0.23934(19) 0.18830(11) 0.11790(12) 0.0266(5) Uani 1 1 d . . . . .
H9 H 0.2625 0.1498 0.1402 0.032 Uiso 1 1 calc R . . . .
C10 C 0.13101(19) 0.19919(11) 0.08294(13) 0.0291(5) Uani 1 1 d . . . . .
H10 H 0.0809 0.1681 0.0808 0.035 Uiso 1 1 calc R . . . .
C11 C 0.09829(18) 0.25696(11) 0.05125(12) 0.0266(5) Uani 1 1 d . . . . .
C12 C 0.17066(18) 0.30413(10) 0.05350(12) 0.0241(4) Uani 1 1 d . . . A 1
H12 H 0.1465 0.3429 0.0325 0.029 Uiso 1 1 calc R . . A 1
C13 C 0.27954(18) 0.29312(10) 0.08738(12) 0.0225(4) Uani 1 1 d . . . . .
H13 H 0.3291 0.3243 0.0885 0.027 Uiso 1 1 calc R . . A .
C14 C -0.0765(2) 0.28000(14) 0.05072(16) 0.0408(6) Uani 1 1 d . . . . .
C15 C 0.66415(19) 0.44830(11) 0.30798(14) 0.0314(5) Uani 1 1 d . . . . .
C16 C 0.7140(3) 0.51189(13) 0.31983(19) 0.0518(8) Uani 1 1 d . . . . .
H16A H 0.6770 0.5382 0.2777 0.078 Uiso 1 1 calc GR . . . .
H16B H 0.7883 0.5087 0.3237 0.078 Uiso 1 1 calc GR . . . .
H16C H 0.7086 0.5295 0.3657 0.078 Uiso 1 1 calc GR . . . .
C17 C 0.4545(2) 0.46668(11) 0.38690(14) 0.0325(5) Uani 1 1 d . . . . .
C18 C 0.4488(2) 0.40976(11) 0.42120(14) 0.0335(5) Uani 1 1 d . . . . .
H18 H 0.4963 0.3779 0.4205 0.040 Uiso 1 1 calc R . . . .
C19 C 0.3727(2) 0.40068(12) 0.45629(14) 0.0357(6) Uani 1 1 d . . . . .
H19 H 0.3679 0.3624 0.4784 0.043 Uiso 1 1 calc R . . . .
C20 C 0.3036(3) 0.44847(13) 0.45851(15) 0.0421(7) Uani 1 1 d . . . . .
C21 C 0.3087(3) 0.50553(13) 0.42603(17) 0.0509(8) Uani 1 1 d . . . . .
H21 H 0.2623 0.5376 0.4284 0.061 Uiso 1 1 calc R . . . .
C22 C 0.3832(3) 0.51426(12) 0.39023(16) 0.0446(7) Uani 1 1 d . . . . .
H22 H 0.3865 0.5525 0.3677 0.053 Uiso 1 1 calc R . . . .
C23 C 0.1373(3) 0.46292(17) 0.4816(2) 0.0601(9) Uani 1 1 d . . . . .
Cl1 Cl 0.5000 0.05560(4) 0.2500 0.0518(3) Uani 1 2 d DS T P . .
O3 O 0.5680(3) 0.09339(16) 0.2991(2) 0.0335(8) Uani 0.5 1 d D . . B 1
O4 O 0.5212(4) -0.00677(13) 0.2394(2) 0.0348(9) Uani 0.5 1 d D . . B 2
O5 O 0.3862(3) 0.0569(2) 0.2496(3) 0.0620(14) Uani 0.5 1 d D . . B 3
O6 O 0.5281(4) 0.08306(19) 0.3281(2) 0.0573(13) Uani 0.5 1 d D . . B 4
Cl2 Cl 0.0000 0.14673(3) 0.2500 0.02936(18) Uani 1 2 d DS T P . .
O7 O 0.1090(3) 0.15211(19) 0.2526(3) 0.0513(11) Uani 0.5 1 d D . . C 1
O8 O 0.0139(4) 0.10787(17) 0.1948(2) 0.0344(8) Uani 0.5 1 d D . . C 2
O9 O -0.0554(5) 0.11735(19) 0.1734(2) 0.0485(11) Uani 0.5 1 d D . . C 3
O10 O -0.0476(3) 0.20636(15) 0.2473(2) 0.0400(9) Uani 0.5 1 d D . . C 4

loop_
_atom_site_aniso_label
_atom_site_aniso_U_11
_atom_site_aniso_U_22
_atom_site_aniso_U_33
_atom_site_aniso_U_23
_atom_site_aniso_U_13
_atom_site_aniso_U_12
Cu1 0.0129(2) 0.0154(2) 0.0368(3) 0.000 0.00803(18) 0.000
F1 0.0412(10) 0.0869(15) 0.0852(15) -0.0460(12) 0.0215(10) -0.0048(10)
O1 0.0249(8) 0.0465(10) 0.0286(8) 0.0012(7) 0.0046(7) -0.0074(7)
N1 0.0157(8) 0.0230(9) 0.0268(9) 0.0092(7) 0.0053(7) -0.0007(7)
C1 0.0181(10) 0.0357(12) 0.0233(10) 0.0101(9) 0.0085(8) 0.0052(9)
F2 0.0251(8) 0.0669(12) 0.0677(12) 0.0157(9) 0.0092(8) -0.0006(7)
O2 0.0783(16) 0.0490(12) 0.0467(11) 0.0102(9) 0.0341(11) 0.0356(11)
N2 0.0217(9) 0.0180(8) 0.0246(9) 0.0008(7) 0.0111(7) -0.0010(7)
C2 0.0197(12) 0.092(2) 0.0409(15) -0.0141(15) 0.0152(11) 0.0015(13)
F3 0.0413(9) 0.0774(13) 0.0500(10) 0.0184(9) 0.0214(8) 0.0013(9)
N3 0.0291(10) 0.0148(8) 0.0336(10) -0.0015(7) 0.0130(8) -0.0025(7)
C3 0.0233(14) 0.154(4) 0.063(2) -0.045(2) 0.0268(15) -0.0331(19)
F4 0.0796(15) 0.0992(18) 0.0568(13) 0.0148(12) 0.0128(11) -0.0009(14)
N4 0.0259(9) 0.0182(9) 0.0333(10) 0.0017(7) -0.0004(8) -0.0004(7)
C4 0.0320(14) 0.097(3) 0.0401(15) -0.0143(16) 0.0156(12) -0.0374(16)
F5 0.0851(15) 0.0789(15) 0.0751(14) 0.0187(12) 0.0474(13) 0.0307(12)
N5 0.0425(12) 0.0152(9) 0.0491(13) -0.0036(9) 0.0052(10) 0.0020(8)
C5 0.0207(10) 0.0371(13) 0.0253(11) 0.0107(9) 0.0020(9) -0.0092(9)
F6 0.0893(16) 0.0542(12) 0.0829(15) 0.0054(10) 0.0420(13) 0.0402(11)
C6 0.0267(11) 0.0236(11) 0.0261(11) 0.0074(8) 0.0156(9) 0.0068(9)
C7 0.0447(14) 0.0278(12) 0.0469(15) 0.0110(11) 0.0303(12) 0.0148(11)
C8 0.0263(10) 0.0215(10) 0.0193(9) -0.0044(8) 0.0105(8) -0.0050(8)
C9 0.0346(12) 0.0221(10) 0.0235(10) -0.0008(8) 0.0102(9) -0.0082(9)
C10 0.0315(12) 0.0310(12) 0.0247(11) -0.0021(9) 0.0093(9) -0.0144(10)
C11 0.0248(11) 0.0349(12) 0.0202(10) -0.0032(9) 0.0076(8) -0.0071(9)
C12 0.0289(11) 0.0235(11) 0.0216(10) -0.0010(8) 0.0105(9) -0.0014(9)
C13 0.0277(11) 0.0202(10) 0.0227(10) -0.0034(8) 0.0123(8) -0.0061(8)
C14 0.0279(12) 0.0509(16) 0.0414(14) -0.0011(12) 0.0085(11) -0.0045(12)
C15 0.0292(12) 0.0231(11) 0.0310(12) 0.0074(9) -0.0051(9) -0.0078(9)
C16 0.0513(17) 0.0313(14) 0.0565(18) 0.0085(13) -0.0045(14) -0.0213(13)
C17 0.0379(13) 0.0223(11) 0.0286(12) -0.0071(9) -0.0012(10) 0.0045(10)
C18 0.0346(13) 0.0232(11) 0.0327(12) -0.0049(9) -0.0025(10) 0.0104(10)
C19 0.0442(14) 0.0270(12) 0.0299(12) -0.0027(10) 0.0038(11) 0.0107(11)
C20 0.0599(18) 0.0365(14) 0.0281(12) -0.0035(10) 0.0120(12) 0.0196(13)
C21 0.081(2) 0.0335(15) 0.0421(16) -0.0009(12) 0.0254(16) 0.0294(15)
C22 0.070(2) 0.0224(12) 0.0379(14) -0.0035(10) 0.0127(13) 0.0164(13)
C23 0.075(2) 0.057(2) 0.0493(18) 0.0063(15) 0.0223(17) 0.0283(18)
Cl1 0.0698(7) 0.0137(4) 0.0994(8) 0.000 0.0652(7) 0.000
O3 0.039(2) 0.0217(18) 0.048(2) -0.0024(15) 0.0251(17) -0.0093(15)
O4 0.048(3) 0.0189(14) 0.036(2) -0.0033(14) 0.0115(16) 0.0093(15)
O5 0.049(3) 0.037(2) 0.118(4) -0.025(2) 0.053(3) -0.0138(19)
O6 0.064(3) 0.0184(19) 0.070(3) -0.009(2) -0.004(3) 0.003(2)
Cl2 0.0339(4) 0.0153(3) 0.0425(4) 0.000 0.0175(3) 0.000
O7 0.036(2) 0.046(2) 0.079(3) 0.017(2) 0.029(2) -0.0029(17)
O8 0.043(2) 0.0255(19) 0.042(2) -0.0103(16) 0.0237(19) -0.0056(17)
O9 0.079(3) 0.0239(19) 0.039(2) -0.0055(16) 0.013(2) -0.008(2)
O10 0.061(2) 0.0211(16) 0.0366(19) 0.0037(14) 0.0147(19) 0.0143(15)

loop_
_atom_type_symbol
_atom_type_description
_atom_type_scat_dispersion_real
_atom_type_scat_dispersion_imag
_atom_type_scat_source
C C 0.0181 0.0091 'International Tables Vol C Tables 4.2.6.8 and 6.1.1.4'
H H 0.0000 0.0000 'International Tables Vol C Tables 4.2.6.8 and 6.1.1.4'
Cl Cl 0.3639 0.7018 'International Tables Vol C Tables 4.2.6.8 and 6.1.1.4'
Cu Cu -1.9646 0.5888 'International Tables Vol C Tables 4.2.6.8 and 6.1.1.4'
F F 0.0727 0.0534 'International Tables Vol C Tables 4.2.6.8 and 6.1.1.4'
N N 0.0311 0.0180 'International Tables Vol C Tables 4.2.6.8 and 6.1.1.4'
O O 0.0492 0.0322 'International Tables Vol C Tables 4.2.6.8 and 6.1.1.4'

loop_
_exptl_crystal_face_index_h
_exptl_crystal_face_index_k
_exptl_crystal_face_index_l
_exptl_crystal_face_perp_dist
_exptl_oxdiff_crystal_face_indexfrac_h
_exptl_oxdiff_crystal_face_indexfrac_k
_exptl_oxdiff_crystal_face_indexfrac_l
_exptl_oxdiff_crystal_face_x
_exptl_oxdiff_crystal_face_y
_exptl_oxdiff_crystal_face_z
-7 7 4 0.0677 -7.0000 7.0000 4.0000 -0.4108 -0.1061 -0.8641
7 -8 -4 0.0721 7.0000 -8.0000 -4.0000 0.4016 0.0574 0.9162
-5 9 8 0.0638 -5.0000 9.0000 8.0000 -0.6390 0.3219 -0.7030
-4 -3 12 0.0378 -4.0001 -3.0000 12.0000 -1.0207 -0.0172 0.1020
5 8 4 0.0531 5.0000 8.0000 4.0000 -0.0973 0.9787 0.1036
3 -10 5 0.0558 2.9999 -10.0000 5.0000 -0.3870 -0.0296 0.8947
3 3 -12 0.0350 3.0001 3.0000 -12.0000 0.9953 -0.0692 -0.1870
8 0 -3 0.0523 8.0000 -0.0000 -3.0000 0.4258 0.5723 0.6084
0 -3 -11 0.0297 0.0001 -3.0000 -11.0001 0.7901 -0.5804 -0.1057
-8 -3 5 0.0073 -8.0000 -3.0000 5.0000 -0.6019 -0.6391 -0.4046

loop_
_geom_angle_atom_site_label_1
_geom_angle_atom_site_label_2
_geom_angle_atom_site_label_3
_geom_angle
_geom_angle_site_symmetry_1
_geom_angle_site_symmetry_3
_geom_angle_publ_flag
N1 Cu1 N1 179.74(11) 2_655 . ?
N1 Cu1 N2 76.84(7) . . ?
N1 Cu1 N2 103.37(7) . 2_655 ?
N1 Cu1 N2 103.37(7) 2_655 . ?
N1 Cu1 N2 76.84(7) 2_655 2_655 ?
N1 Cu1 N4 102.90(7) . 2_655 ?
N1 Cu1 N4 76.89(8) . . ?
N1 Cu1 N4 102.90(7) 2_655 . ?
N1 Cu1 N4 76.89(8) 2_655 2_655 ?
N2 Cu1 N2 78.10(9) . 2_655 ?
N2 Cu1 N4 108.21(7) 2_655 . ?
N2 Cu1 N4 153.73(7) . . ?
N2 Cu1 N4 153.73(7) 2_655 2_655 ?
N2 Cu1 N4 108.21(7) . 2_655 ?
N4 Cu1 N4 77.74(9) 2_655 . ?
C14 O1 C11 116.99(19) . . ?
C1 N1 Cu1 119.37(15) . . ?
C1 N1 C5 121.48(19) . . ?
C5 N1 Cu1 119.14(16) . . ?
N1 C1 C2 120.0(2) . . ?
N1 C1 C6 116.43(18) . . ?
C2 C1 C6 123.6(2) . . ?
C23 O2 C20 120.8(2) . . ?
N3 N2 Cu1 126.05(13) . . ?
C6 N2 Cu1 108.23(14) . . ?
C6 N2 N3 117.55(18) . . ?
C1 C2 H2 120.7 . . ?
C3 C2 C1 118.5(3) . . ?
C3 C2 H2 120.7 . . ?
N2 N3 H3 119.5 . . ?
N2 N3 C8 120.94(18) . . ?
C8 N3 H3 119.5 . . ?
C2 C3 H3A 119.5 . . ?
C4 C3 C2 121.0(3) . . ?
C4 C3 H3A 119.5 . . ?
N5 N4 Cu1 127.24(15) . . ?
C15 N4 Cu1 107.45(16) . . ?
C15 N4 N5 117.4(2) . . ?
C3 C4 H4 120.5 . . ?
C3 C4 C5 119.0(3) . . ?
C5 C4 H4 120.5 . . ?
N4 N5 H5 119.0 . . ?
N4 N5 C17 122.0(2) . . ?
C17 N5 H5 119.0 . . ?
N1 C5 C4 119.9(3) . . ?
N1 C5 C15 116.7(2) . . ?
C4 C5 C15 123.4(2) . . ?
C1 C6 C7 120.9(2) . . ?
N2 C6 C1 114.49(19) . . ?
N2 C6 C7 124.6(2) . . ?
C6 C7 H7A 109.5 . . ?
C6 C7 H7B 109.5 . . ?
C6 C7 H7C 109.5 . . ?
H7A C7 H7B 109.5 . . ?
H7A C7 H7C 109.5 . . ?
H7B C7 H7C 109.5 . . ?
N3 C8 C9 118.1(2) . . ?
N3 C8 C13 122.12(19) . . ?
C13 C8 C9 119.8(2) . . ?
C8 C9 H9 119.9 . . ?
C10 C9 C8 120.2(2) . . ?
C10 C9 H9 119.9 . . ?
C9 C10 H10 120.5 . . ?
C11 C10 C9 118.9(2) . . ?
C11 C10 H10 120.5 . . ?
C10 C11 O1 120.1(2) . . ?
C10 C11 C12 121.9(2) . . ?
C12 C11 O1 117.8(2) . . ?
C11 C12 H12 120.3 . . ?
C11 C12 C13 119.4(2) . . ?
C13 C12 H12 120.3 . . ?
C8 C13 H13 120.1 . . ?
C12 C13 C8 119.7(2) . . ?
C12 C13 H13 120.1 . . ?
F1 C14 O1 113.2(2) . . ?
F1 C14 F2 108.6(3) . . ?
F1 C14 F3 106.9(2) . . ?
F2 C14 O1 108.1(2) . . ?
F2 C14 F3 107.2(2) . . ?
F3 C14 O1 112.5(2) . . ?
N4 C15 C5 115.4(2) . . ?
N4 C15 C16 124.1(3) . . ?
C5 C15 C16 120.4(2) . . ?
C15 C16 H16A 109.5 . . ?
C15 C16 H16B 109.5 . . ?
C15 C16 H16C 109.5 . . ?
H16A C16 H16B 109.5 . . ?
H16A C16 H16C 109.5 . . ?
H16B C16 H16C 109.5 . . ?
N5 C17 C18 123.2(2) . . ?
N5 C17 C22 118.1(2) . . ?
C18 C17 C22 118.7(3) . . ?
C17 C18 H18 120.0 . . ?
C19 C18 C17 120.0(2) . . ?
C19 C18 H18 120.0 . . ?
C18 C19 H19 120.1 . . ?
C18 C19 C20 119.9(3) . . ?
C20 C19 H19 120.1 . . ?
C19 C20 O2 114.8(3) . . ?
C21 C20 O2 123.9(2) . . ?
C21 C20 C19 121.3(3) . . ?
C20 C21 H21 120.6 . . ?
C22 C21 C20 118.8(3) . . ?
C22 C21 H21 120.6 . . ?
C17 C22 H22 119.3 . . ?
C21 C22 C17 121.4(3) . . ?
C21 C22 H22 119.3 . . ?
O2 C23 F6 112.0(3) . . ?
F4 C23 O2 112.9(3) . . ?
F4 C23 F6 107.3(3) . . ?
F5 C23 O2 107.9(3) . . ?
F5 C23 F4 109.5(3) . . ?
F5 C23 F6 107.1(3) . . ?
O3 Cl1 O3 104.7(3) 2_655 . ?
O4 Cl1 O4 32.6(3) 2_655 . ?
O5 Cl1 O5 177.8(3) 2_655 . ?
O6 Cl1 O6 133.8(3) 2_655 . ?
O7 Cl2 O7 170.7(3) . 2 ?
O8 Cl2 O8 105.8(3) . 2 ?
O9 Cl2 O9 130.7(3) . 2 ?
O10 Cl2 O10 51.2(3) 2 . ?

loop_
_geom_bond_atom_site_label_1
_geom_bond_atom_site_label_2
_geom_bond_distance
_geom_bond_site_symmetry_2
_geom_bond_publ_flag
Cu1 N1 1.9225(18) 2_655 ?
Cu1 N1 1.9225(18) . ?
Cu1 N2 2.2867(18) . ?
Cu1 N2 2.2868(18) 2_655 ?
Cu1 N4 2.3065(19) 2_655 ?
Cu1 N4 2.3066(19) . ?
F1 C14 1.321(3) . ?
O1 C11 1.420(3) . ?
O1 C14 1.337(3) . ?
N1 C1 1.345(3) . ?
N1 C5 1.350(3) . ?
C1 C2 1.385(3) . ?
C1 C6 1.469(3) . ?
F2 C14 1.321(3) . ?
O2 C20 1.406(4) . ?
O2 C23 1.340(4) . ?
N2 N3 1.360(3) . ?
N2 C6 1.301(3) . ?
C2 H2 0.9300 . ?
C2 C3 1.378(5) . ?
F3 C14 1.333(3) . ?
N3 H3 0.8600 . ?
N3 C8 1.393(3) . ?
C3 H3A 0.9300 . ?
C3 C4 1.362(5) . ?
F4 C23 1.321(4) . ?
N4 N5 1.362(3) . ?
N4 C15 1.299(3) . ?
C4 H4 0.9300 . ?
C4 C5 1.383(4) . ?
F5 C23 1.317(4) . ?
N5 H5 0.8600 . ?
N5 C17 1.390(4) . ?
C5 C15 1.464(4) . ?
F6 C23 1.342(4) . ?
C6 C7 1.492(3) . ?
C7 H7A 0.9600 . ?
C7 H7B 0.9600 . ?
C7 H7C 0.9600 . ?
C8 C9 1.402(3) . ?
C8 C13 1.395(3) . ?
C9 H9 0.9300 . ?
C9 C10 1.381(3) . ?
C10 H10 0.9300 . ?
C10 C11 1.379(3) . ?
C11 C12 1.381(3) . ?
C12 H12 0.9300 . ?
C12 C13 1.385(3) . ?
C13 H13 0.9300 . ?
C15 C16 1.498(3) . ?
C16 H16A 0.9600 . ?
C16 H16B 0.9600 . ?
C16 H16C 0.9600 . ?
C17 C18 1.392(4) . ?
C17 C22 1.402(4) . ?
C18 H18 0.9300 . ?
C18 C19 1.380(4) . ?
C19 H19 0.9300 . ?
C19 C20 1.380(4) . ?
C20 C21 1.377(4) . ?
C21 H21 0.9300 . ?
C21 C22 1.369(5) . ?
C22 H22 0.9300 . ?
Cl1 O3 1.326(3) 2_655 ?
Cl1 O3 1.326(3) . ?
Cl1 O4 1.394(3) 2_655 ?
Cl1 O4 1.394(3) . ?
Cl1 O5 1.497(3) . ?
Cl1 O5 1.497(3) 2_655 ?
Cl1 O6 1.500(4) . ?
Cl1 O6 1.500(4) 2_655 ?
Cl2 O7 1.426(4) 2 ?
Cl2 O7 1.426(4) . ?
Cl2 O8 1.382(3) . ?
Cl2 O8 1.382(3) 2 ?
Cl2 O9 1.512(4) . ?
Cl2 O9 1.512(4) 2 ?
Cl2 O10 1.418(3) 2 ?
Cl2 O10 1.418(3) . ?

loop_
_geom_torsion_atom_site_label_1
_geom_torsion_atom_site_label_2
_geom_torsion_atom_site_label_3
_geom_torsion_atom_site_label_4
_geom_torsion
_geom_torsion_site_symmetry_1
_geom_torsion_site_symmetry_2
_geom_torsion_site_symmetry_3
_geom_torsion_site_symmetry_4
_geom_torsion_publ_flag
Cu1 N1 C1 C2 178.9(2) . . . . ?
Cu1 N1 C1 C6 0.4(2) . . . . ?
Cu1 N1 C5 C4 -177.0(2) . . . . ?
Cu1 N1 C5 C15 2.7(3) . . . . ?
Cu1 N2 N3 C8 54.4(3) . . . . ?
Cu1 N2 C6 C1 -22.8(2) . . . . ?
Cu1 N2 C6 C7 155.75(18) . . . . ?
Cu1 N4 N5 C17 50.2(3) . . . . ?
Cu1 N4 C15 C5 -21.8(2) . . . . ?
Cu1 N4 C15 C16 155.7(2) . . . . ?
O1 C11 C12 C13 -174.41(19) . . . . ?
N1 C1 C2 C3 -2.2(4) . . . . ?
N1 C1 C6 N2 17.3(3) . . . . ?
N1 C1 C6 C7 -161.3(2) . . . . ?
N1 C5 C15 N4 15.3(3) . . . . ?
N1 C5 C15 C16 -162.2(2) . . . . ?
C1 N1 C5 C4 1.7(3) . . . . ?
C1 N1 C5 C15 -178.67(19) . . . . ?
C1 C2 C3 C4 2.3(6) . . . . ?
O2 C20 C21 C22 177.7(3) . . . . ?
N2 N3 C8 C9 -164.39(19) . . . . ?
N2 N3 C8 C13 17.8(3) . . . . ?
C2 C1 C6 N2 -161.1(2) . . . . ?
C2 C1 C6 C7 20.3(3) . . . . ?
C2 C3 C4 C5 -0.5(6) . . . . ?
N3 N2 C6 C1 -173.30(18) . . . . ?
N3 N2 C6 C7 5.2(3) . . . . ?
N3 C8 C9 C10 -176.9(2) . . . . ?
N3 C8 C13 C12 177.85(19) . . . . ?
C3 C4 C5 N1 -1.5(5) . . . . ?
C3 C4 C5 C15 178.8(3) . . . . ?
N4 N5 C17 C18 21.3(4) . . . . ?
N4 N5 C17 C22 -160.3(2) . . . . ?
C4 C5 C15 N4 -165.0(3) . . . . ?
C4 C5 C15 C16 17.5(4) . . . . ?
N5 N4 C15 C5 -173.1(2) . . . . ?
N5 N4 C15 C16 4.4(3) . . . . ?
N5 C17 C18 C19 179.6(2) . . . . ?
N5 C17 C22 C21 -178.7(3) . . . . ?
C5 N1 C1 C2 0.2(3) . . . . ?
C5 N1 C1 C6 -178.26(19) . . . . ?
C6 C1 C2 C3 176.2(3) . . . . ?
C6 N2 N3 C8 -160.86(19) . . . . ?
C8 C9 C10 C11 -1.0(3) . . . . ?
C9 C8 C13 C12 0.0(3) . . . . ?
C9 C10 C11 O1 175.4(2) . . . . ?
C9 C10 C11 C12 0.0(3) . . . . ?
C10 C11 C12 C13 1.1(3) . . . . ?
C11 O1 C14 F1 50.1(3) . . . . ?
C11 O1 C14 F2 170.5(2) . . . . ?
C11 O1 C14 F3 -71.3(3) . . . . ?
C11 C12 C13 C8 -1.1(3) . . . . ?
C13 C8 C9 C10 1.0(3) . . . . ?
C14 O1 C11 C10 80.4(3) . . . . ?
C14 O1 C11 C12 -104.0(3) . . . . ?
C15 N4 N5 C17 -165.0(2) . . . . ?
C17 C18 C19 C20 -1.2(4) . . . . ?
C18 C17 C22 C21 -0.2(4) . . . . ?
C18 C19 C20 O2 -177.0(2) . . . . ?
C18 C19 C20 C21 0.2(4) . . . . ?
C19 C20 C21 C22 0.8(5) . . . . ?
C20 O2 C23 F4 49.4(5) . . . . ?
C20 O2 C23 F5 170.6(3) . . . . ?
C20 O2 C23 F6 -71.8(4) . . . . ?
C20 C21 C22 C17 -0.7(5) . . . . ?
C22 C17 C18 C19 1.2(4) . . . . ?
C23 O2 C20 C19 -152.3(3) . . . . ?
C23 O2 C20 C21 30.6(5) . . . . ?
